data_7246283
loop_
_publ_author_name
'Lv, Junai'
'Li, Qi'
'Guan, Xin'
'Lin, Na'
'Zhang, Jian'
'Jia, Zhitai'
'Tao, Xutang'

_publ_section_title
;
 Shedding light on intrinsic characteristics and optical properties of
 novel selenite and tellurite crystals ZrSe2O6, HfSe2O6 and HfTe3O8
;
_journal_issue 11
_journal_name_full CrystEngComm
_journal_page_first 1675
_journal_page_last 1682
_journal_paper_doi 10.1039/D2CE01627C
_journal_volume 25
_journal_year 2023
_chemical_formula_sum 'Hf O8 Te3'
_chemical_formula_weight 689.29
_space_group_crystal_system cubic
_space_group_IT_number 206
_space_group_name_Hall '-I 2b 2c 3'
_space_group_name_H-M_alt 'I a -3'
_audit_update_record
;
2022-12-05 deposited with the CCDC.	2023-02-16 downloaded from the CCDC.
;
_cell_angle_alpha 90
_cell_angle_beta 90
_cell_angle_gamma 90
_cell_formula_units_Z 8
_cell_length_a 11.285(3)
_cell_length_b 11.285
_cell_length_c 11.285
_cell_measurement_reflns_used 7513
_cell_measurement_temperature 273.(2)
_cell_measurement_theta_max 27.5075
_cell_measurement_theta_min 3.6035
_cell_volume 1437.2(4)
_computing_cell_refinement 'SAINT V8.40A (Bruker Nano, Inc., 2019)'
_computing_data_collection 'Bruker Instrument Service vV6.2.12'
_computing_data_reduction 'SAINT V8.40A (Bruker Nano, Inc., 2019)'
_computing_molecular_graphics 'shelXle (C.B. Huebschle, rev 946)'
_computing_structure_refinement 'SHELXL-2018/3 (Sheldrick, 2018)'
_computing_structure_solution 'SHELXT 2014/5 (Sheldrick, 2014)'
_diffrn_ambient_temperature 273.(2)
_diffrn_detector_area_resol_mean 7.3910
_diffrn_measured_fraction_theta_full 1.000
_diffrn_measured_fraction_theta_max 1.000
_diffrn_measurement_device_type 'Bruker D8 VENTURE PHOTON II'
_diffrn_measurement_method 'omega and phi scan'
_diffrn_radiation_monochromator multilayer
_diffrn_radiation_type 'Mo Ka'
_diffrn_radiation_wavelength 0.71073
_diffrn_reflns_av_R_equivalents 0.0974
_diffrn_reflns_av_unetI/netI 0.0165
_diffrn_reflns_limit_h_max 15
_diffrn_reflns_limit_h_min -15
_diffrn_reflns_limit_k_max 14
_diffrn_reflns_limit_k_min -15
_diffrn_reflns_limit_l_max 15
_diffrn_reflns_limit_l_min -15
_diffrn_reflns_number 16715
_diffrn_reflns_theta_full 28.26
_diffrn_reflns_theta_max 28.26
_diffrn_reflns_theta_min 3.61
_diffrn_source 'Incoatec ims 3.0'
_diffrn_source_type microfocus
_exptl_absorpt_coefficient_mu 26.466
_exptl_absorpt_correction_T_max 0.35
_exptl_absorpt_correction_T_min 0.23
_exptl_absorpt_correction_type multi-scan
_exptl_absorpt_process_details
;
SADABS-2016/2 - Bruker AXS area detector scaling and absorption correction
;
_exptl_crystal_colour 'clear light colourless'
_exptl_crystal_density_diffrn 6.372
_exptl_crystal_density_method 'not measured'
_exptl_crystal_description block
_exptl_crystal_F_000 2336
_exptl_crystal_size_max 0.070
_exptl_crystal_size_mid 0.050
_exptl_crystal_size_min 0.050
_refine_diff_density_max 1.136
_refine_diff_density_min -1.771
_refine_ls_extinction_coef 0.00086(5)
_refine_ls_extinction_method 'SHELXL-2018/3 (Sheldrick 2018)'
_refine_ls_goodness_of_fit_ref 1.206
_refine_ls_hydrogen_treatment undef
_refine_ls_matrix_type full
_refine_ls_number_parameters 21
_refine_ls_number_reflns 300
_refine_ls_number_restraints 0
_refine_ls_restrained_S_all 1.206
_refine_ls_R_factor_all 0.0198
_refine_ls_R_factor_gt 0.0182
_refine_ls_shift/su_max 0.000
_refine_ls_shift/su_mean 0.000
_refine_ls_structure_factor_coef Fsqd
_refine_ls_weighting_details 'w=1/[\s^2^(Fo^2^)+(0.0202P)^2^+22.6170P] where P=(Fo^2^+2Fc^2^)/3'
_refine_ls_weighting_scheme calc
_refine_ls_wR_factor_gt 0.0475
_refine_ls_wR_factor_ref 0.0481
_reflns_number_gt 287
_reflns_number_total 300
_reflns_threshold_expression 'I > 2\s(I)'
_cod_data_source_file d2ce01627c2.cif
_cod_data_source_block 20221015HfTe3O8
_cod_depositor_comments
;
The following automatic conversions were performed:

data item '_exptl_absorpt_correction_type' value 'Multi-Scan' was
changed to 'multi-scan' in accordance with the
/home/data/users/saulius/crontab/automatic-downloads/rss-feeds/RSC/lib/dictionaries/cif_core.dic
dictionary named 'cif_core.dic' version 2.4.2 last updated on
2011-04-26.

Automatic conversion script
Id: cif_fix_values 7556 2019-12-06 15:28:31Z antanas 

 Adding full bibliography for 7246282--7246284.cif.
;
_cod_original_cell_volume 1437.2(10)
_cod_database_code 7246283

loop_
_space_group_symop_operation_xyz
'x, y, z'
'-x+1/2, -y, z+1/2'
'-x, y+1/2, -z+1/2'
'x+1/2, -y+1/2, -z'
'z, x, y'
'z+1/2, -x+1/2, -y'
'-z+1/2, -x, y+1/2'
'-z, x+1/2, -y+1/2'
'y, z, x'
'-y, z+1/2, -x+1/2'
'y+1/2, -z+1/2, -x'
'-y+1/2, -z, x+1/2'
'x+1/2, y+1/2, z+1/2'
'-x+1, -y+1/2, z+1'
'-x+1/2, y+1, -z+1'
'x+1, -y+1, -z+1/2'
'z+1/2, x+1/2, y+1/2'
'z+1, -x+1, -y+1/2'
'-z+1, -x+1/2, y+1'
'-z+1/2, x+1, -y+1'
'y+1/2, z+1/2, x+1/2'
'-y+1/2, z+1, -x+1'
'y+1, -z+1, -x+1/2'
'-y+1, -z+1/2, x+1'
'-x, -y, -z'
'x-1/2, y, -z-1/2'
'x, -y-1/2, z-1/2'
'-x-1/2, y-1/2, z'
'-z, -x, -y'
'-z-1/2, x-1/2, y'
'z-1/2, x, -y-1/2'
'z, -x-1/2, y-1/2'
'-y, -z, -x'
'y, -z-1/2, x-1/2'
'-y-1/2, z-1/2, x'
'y-1/2, z, -x-1/2'
'-x+1/2, -y+1/2, -z+1/2'
'x, y+1/2, -z'
'x+1/2, -y, z'
'-x, y, z+1/2'
'-z+1/2, -x+1/2, -y+1/2'
'-z, x, y+1/2'
'z, x+1/2, -y'
'z+1/2, -x, y'
'-y+1/2, -z+1/2, -x+1/2'
'y+1/2, -z, x'
'-y, z, x+1/2'
'y, z+1/2, -x'

loop_
_atom_site_type_symbol
_atom_site_label
_atom_site_fract_x
_atom_site_fract_y
_atom_site_fract_z
_atom_site_U_iso_or_equiv
_atom_site_adp_type
_atom_site_calc_flag
_atom_site_refinement_flags_adp
_atom_site_refinement_flags_occupancy
_atom_site_refinement_flags_posn
_atom_site_occupancy
_atom_site_disorder_assembly
_atom_site_disorder_group
Hf Hf01 0.5 0.5 0.5 0.00683(19) Uani d T P S 1 . .
Te Te02 0.70607(5) 0.5 0.75 0.0146(2) Uani d T P S 1 . .
O O003 0.6025(4) 0.4376(3) 0.6379(3) 0.0146(8) Uani d . . . 1 . .
O O004 0.6704(3) 0.3296(3) 0.8296(3) 0.0075(12) Uani d T P S 1 . .

loop_
_atom_site_aniso_label
_atom_site_aniso_U_11
_atom_site_aniso_U_22
_atom_site_aniso_U_33
_atom_site_aniso_U_12
_atom_site_aniso_U_13
_atom_site_aniso_U_23
Hf01 0.00683(19) 0.00683(19) 0.00683(19) -0.00059(10) -0.00059(10) -0.00059(10)
Te02 0.0043(3) 0.0314(4) 0.0080(3) 0 0 -0.00933(19)
O003 0.018(2) 0.0118(19) 0.0138(19) -0.0028(15) -0.0103(16) 0.0003(15)
O004 0.0075(12) 0.0075(12) 0.0075(12) -0.0027(14) -0.0027(14) 0.0027(14)

loop_
_atom_type_symbol
_atom_type_description
_atom_type_scat_dispersion_real
_atom_type_scat_dispersion_imag
_atom_type_scat_source
Hf Hf -0.5830 6.1852 'International Tables Vol C Tables 4.2.6.8 and 6.1.1.4'
O O 0.0106 0.0060 'International Tables Vol C Tables 4.2.6.8 and 6.1.1.4'
Te Te -0.5308 1.6751 'International Tables Vol C Tables 4.2.6.8 and 6.1.1.4'

loop_
_geom_angle_atom_site_label_1
_geom_angle_atom_site_label_2
_geom_angle_atom_site_label_3
_geom_angle_site_symmetry_1
_geom_angle_site_symmetry_3
_geom_angle
_geom_angle_publ_flag
O003 Hf01 O003 33_666 9 180.00(19) ?
O003 Hf01 O003 33_666 25_666 91.50(15) ?
O003 Hf01 O003 9 25_666 88.50(15) ?
O003 Hf01 O003 33_666 5 88.50(15) ?
O003 Hf01 O003 9 5 91.50(15) ?
O003 Hf01 O003 25_666 5 88.50(15) ?
O003 Hf01 O003 33_666 29_666 91.50(15) ?
O003 Hf01 O003 9 29_666 88.50(15) ?
O003 Hf01 O003 25_666 29_666 91.50(15) ?
O003 Hf01 O003 5 29_666 180.00(19) ?
O003 Hf01 O003 33_666 . 88.50(15) ?
O003 Hf01 O003 9 . 91.50(15) ?
O003 Hf01 O003 25_666 . 180.0 ?
O003 Hf01 O003 5 . 91.50(15) ?
O003 Hf01 O003 29_666 . 88.50(15) ?
O003 Te02 O003 . 16_456 102.2(3) ?
O003 Te02 O004 . 16_456 86.4(2) ?
O003 Te02 O004 16_456 16_456 80.13(13) ?
O003 Te02 O004 . . 80.13(13) ?
O003 Te02 O004 16_456 . 86.4(2) ?
O004 Te02 O004 16_456 . 158.5(2) ?
Te02 O003 Hf01 . . 137.4(2) ?
Te02 O004 Te02 10_646 18_456 117.29(9) ?
Te02 O004 Te02 10_646 . 117.29(9) ?
Te02 O004 Te02 18_456 . 117.29(9) ?

loop_
_geom_bond_atom_site_label_1
_geom_bond_atom_site_label_2
_geom_bond_site_symmetry_2
_geom_bond_distance
_geom_bond_publ_flag
Hf01 O003 33_666 2.063(4) ?
Hf01 O003 9 2.063(4) ?
Hf01 O003 25_666 2.063(4) ?
Hf01 O003 5 2.063(4) ?
Hf01 O003 29_666 2.063(4) ?
Hf01 O003 . 2.063(4) ?
Te02 O003 . 1.861(4) ?
Te02 O003 16_456 1.861(4) ?
Te02 O004 16_456 2.1602(11) ?
Te02 O004 . 2.1602(11) ?
